data_9014207
loop_
_publ_author_name
'Zachariasen, W.'

_publ_section_title
;
 The Crystal Structure of Potassium Chlorate
 _cod_database_code 1010217
;
_journal_name_full 'Zeitschrift fur Kristallographie'
_journal_page_first 501
_journal_page_last 516
_journal_volume 71
_journal_year 1929
_chemical_formula_sum 'Cl K O2'
_space_group_IT_number 11
_symmetry_space_group_name_Hall '-P 2yb'
_symmetry_space_group_name_H-M 'P 1 21/m 1'
_cell_angle_alpha 90
_cell_angle_beta 109.63
_cell_angle_gamma 90
_cell_length_a 4.647
_cell_length_b 5.585
_cell_length_c 7.085
_cell_formula_units_Z 4
_cell_volume 173.194
_database_code_amcsd 0017153
_exptl_crystal_density_diffrn 4.086
_cod_duplicate_entry 1010217
_cod_original_formula_sum 'K Cl O2'
_cod_database_code 9014207
_amcsd_formula_title 'Cl K O3'

loop_
_space_group_symop_operation_xyz
x,y,z
x,1/2-y,z
-x,1/2+y,-z
-x,-y,-z

loop_
_atom_site_label
_atom_site_fract_x
_atom_site_fract_y
_atom_site_fract_z
K1 0.36600 0.00000 -0.29800
Cl1 0.10600 0.00000 0.17500
O1 0.40500 0.00000 0.11100
O2 0.13900 0.22200 0.27800

loop_
_cod_related_entry_id
_cod_related_entry_database
_cod_related_entry_code
1 AMCSD 0017153
